data_7709024
loop_
_publ_author_name
'Romanov, Alexander S.'
'Linnolahti, Mikko'
'Bochmann, Manfred'

_publ_section_title
;
 Synthesis and photophysical properties of linear gold(I) complexes based
 on a CCC carbene.
;
_journal_issue 46
_journal_name_full 'Dalton transactions (Cambridge, England : 2003)'
_journal_page_first 17156
_journal_page_last 17164
_journal_paper_doi 10.1039/d1dt03393j
_journal_volume 50
_journal_year 2021
_chemical_formula_moiety 'C40 H31 Au N2'
_chemical_formula_sum 'C40 H31 Au N2'
_chemical_formula_weight 736.63
_space_group_crystal_system monoclinic
_space_group_IT_number 14
_space_group_name_Hall '-P 2yn'
_space_group_name_H-M_alt 'P 1 21/n 1'
_atom_sites_solution_hydrogens geom
_audit_creation_method SHELXL-2018/3
_audit_update_record
;
2021-09-19 deposited with the CCDC.	2021-11-15 downloaded from the CCDC.
;
_cell_angle_alpha 90
_cell_angle_beta 110.255(8)
_cell_angle_gamma 90
_cell_formula_units_Z 4
_cell_length_a 15.6793(11)
_cell_length_b 12.7012(6)
_cell_length_c 15.9435(11)
_cell_measurement_reflns_used 10038
_cell_measurement_temperature 140.0(4)
_cell_measurement_theta_max 32.6690
_cell_measurement_theta_min 3.2450
_cell_volume 2978.7(4)
_computing_cell_refinement
;                                                        
CrysAlisPro, Agilent Technologies,                       
Version 1.171.37.35 (release 13-08-2014 CrysAlis171 .NET)
(compiled Aug 13 2014,18:06:01)                          
;
_computing_data_collection
;                                                        
CrysAlisPro, Agilent Technologies,                       
Version 1.171.37.35 (release 13-08-2014 CrysAlis171 .NET)
(compiled Aug 13 2014,18:06:01)                          
;
_computing_data_reduction
;                                                        
CrysAlisPro, Agilent Technologies,                       
Version 1.171.37.35 (release 13-08-2014 CrysAlis171 .NET)
(compiled Aug 13 2014,18:06:01)                          
;
_computing_structure_refinement 'SHELXL-2018/3 (Sheldrick, 2018)'
_computing_structure_solution 'SHELXS-97 (Sheldrick, 2008)'
_diffrn_ambient_temperature 140.0(4)
_diffrn_detector_area_resol_mean 16.0050
_diffrn_measured_fraction_theta_full 0.998
_diffrn_measured_fraction_theta_max 0.998
_diffrn_measurement_device_type 'Oxford Diffraction Xcalibur 3/Sapphire3 CCD'
_diffrn_measurement_method 'Thin slice \w scans'
_diffrn_radiation_type MoK\a
_diffrn_radiation_wavelength 0.71073
_diffrn_reflns_av_R_equivalents 0.0414
_diffrn_reflns_av_unetI/netI 0.0359
_diffrn_reflns_Laue_measured_fraction_full 0.998
_diffrn_reflns_Laue_measured_fraction_max 0.998
_diffrn_reflns_limit_h_max 20
_diffrn_reflns_limit_h_min -20
_diffrn_reflns_limit_k_max 16
_diffrn_reflns_limit_k_min -16
_diffrn_reflns_limit_l_max 20
_diffrn_reflns_limit_l_min -21
_diffrn_reflns_number 29952
_diffrn_reflns_point_group_measured_fraction_full 0.998
_diffrn_reflns_point_group_measured_fraction_max 0.998
_diffrn_reflns_theta_full 25.242
_diffrn_reflns_theta_max 27.999
_diffrn_reflns_theta_min 3.080
_diffrn_source 'Enhance (Mo) X-ray Source'
_exptl_absorpt_coefficient_mu 4.971
_exptl_absorpt_correction_T_max 1.00000
_exptl_absorpt_correction_T_min 0.63178
_exptl_absorpt_correction_type multi-scan
_exptl_absorpt_process_details
;                                                         
CrysAlisPro, Agilent Technologies,                        
Version 1.171.37.35 (release 13-08-2014 CrysAlis171 .NET) 
(compiled Aug 13 2014,18:06:01)                           
Empirical absorption correction using spherical harmonics,
 implemented in SCALE3 ABSPACK scaling algorithm.         
;
_exptl_crystal_colour brown
_exptl_crystal_density_diffrn 1.643
_exptl_crystal_density_meas ?
_exptl_crystal_density_method 'not measured'
_exptl_crystal_description block
_exptl_crystal_F_000 1456
_exptl_crystal_preparation Luminescent
_exptl_crystal_recrystallization_method
'Re-crystallisation from solvent: Solution in 1,2-difluorobenzene was layered with Diethyl Ether'
_exptl_crystal_size_max 0.160
_exptl_crystal_size_mid 0.110
_exptl_crystal_size_min 0.080
_refine_diff_density_max 1.025
_refine_diff_density_min -0.833
_refine_diff_density_rms 0.120
_refine_ls_extinction_method none
_refine_ls_goodness_of_fit_ref 0.988
_refine_ls_hydrogen_treatment constr
_refine_ls_matrix_type full
_refine_ls_number_parameters 390
_refine_ls_number_reflns 7177
_refine_ls_number_restraints 0
_refine_ls_restrained_S_all 0.988
_refine_ls_R_factor_all 0.0360
_refine_ls_R_factor_gt 0.0253
_refine_ls_shift/su_max 0.006
_refine_ls_shift/su_mean 0.000
_refine_ls_structure_factor_coef Fsqd
_refine_ls_weighting_details 'w=1/[\s^2^(Fo^2^)+(0.0300P)^2^+0.1000P] where P=(Fo^2^+2Fc^2^)/3'
_refine_ls_weighting_scheme calc
_refine_ls_wR_factor_gt 0.0563
_refine_ls_wR_factor_ref 0.0597
_reflns_Friedel_coverage 0.000
_reflns_number_gt 5899
_reflns_number_total 7177
_reflns_threshold_expression 'I > 2\s(I)'
_cod_data_source_file d1dt03393j2.cif
_cod_data_source_block 3C_Au_Cz
_cod_depositor_comments
;
The following automatic conversions were performed:

data item '_exptl_crystal_density_meas' value 'not measured' was
changed to '?' -- the value is perceived as not measured.

Automatic conversion script
Id: cif_fix_values 7556 2019-12-06 15:28:31Z antanas 
;
_cod_original_sg_symbol_H-M 'P 21/n'
_cod_database_code 7709024
_shelx_shelxl_version_number 2018/3
_shelx_space_group_comment
;
The symmetry employed for this shelxl refinement is uniquely defined
by the following loop, which should always be used as a source of
symmetry information in preference to the above space-group names.
They are only intended as comments.
;
_shelx_estimated_absorpt_t_min 0.503
_shelx_estimated_absorpt_t_max 0.692

loop_
_space_group_symop_operation_xyz
'x, y, z'
'-x+1/2, y+1/2, -z+1/2'
'-x, -y, -z'
'x-1/2, -y-1/2, z-1/2'

loop_
_atom_site_label
_atom_site_type_symbol
_atom_site_fract_x
_atom_site_fract_y
_atom_site_fract_z
_atom_site_U_iso_or_equiv
_atom_site_adp_type
_atom_site_occupancy
_atom_site_site_symmetry_order
_atom_site_calc_flag
_atom_site_refinement_flags_posn
_atom_site_refinement_flags_adp
_atom_site_refinement_flags_occupancy
_atom_site_disorder_assembly
_atom_site_disorder_group
Au1 Au 0.40554(2) 0.00787(2) 0.27632(2) 0.01705(4) Uani 1 1 d . . . . .
C4 C 0.3524(2) -0.2179(2) 0.30014(19) 0.0170(6) Uani 1 1 d . . . . .
N1 N 0.36549(18) -0.30908(17) 0.17996(16) 0.0176(5) Uani 1 1 d . . . . .
C41 C 0.4751(2) 0.2292(2) 0.2609(2) 0.0202(6) Uani 1 1 d . . . . .
C29 C 0.4290(2) 0.2138(2) 0.3770(2) 0.0197(6) Uani 1 1 d . . . . .
C3 C 0.3447(2) -0.3194(2) 0.25638(19) 0.0179(6) Uani 1 1 d . . . . .
C2 C 0.4076(2) -0.2010(2) 0.1807(2) 0.0179(6) Uani 1 1 d . . . . .
C36 C 0.5076(2) 0.3207(2) 0.3141(2) 0.0196(6) Uani 1 1 d . . . . .
C30 C 0.3919(2) 0.1782(2) 0.4395(2) 0.0237(7) Uani 1 1 d . . . . .
H30A H 0.358682 0.115963 0.430370 0.028 Uiso 1 1 calc R U . . .
C34 C 0.4783(2) 0.3095(2) 0.3895(2) 0.0201(6) Uani 1 1 d . . . . .
C5 C 0.3292(2) -0.2004(2) 0.3814(2) 0.0183(6) Uani 1 1 d . . . . .
C26 C 0.3390(2) -0.4891(2) 0.1469(2) 0.0247(7) Uani 1 1 d . . . . .
H26A H 0.334824 -0.546188 0.109132 0.030 Uiso 1 1 calc R U . . .
C6 C 0.2564(2) -0.2517(2) 0.3947(2) 0.0226(7) Uani 1 1 d . . . . .
H6A H 0.220415 -0.297303 0.351208 0.027 Uiso 1 1 calc R U . . .
C18 C 0.3668(2) -0.1405(2) 0.09234(19) 0.0186(6) Uani 1 1 d . . . . .
C23 C 0.4168(2) -0.1167(2) 0.0379(2) 0.0261(7) Uani 1 1 d . . . . .
H23A H 0.474674 -0.144870 0.050639 0.031 Uiso 1 1 calc R U . . .
N2 N 0.42808(19) 0.16415(18) 0.29926(17) 0.0207(6) Uani 1 1 d . . . . .
C10 C 0.3806(2) -0.1313(2) 0.4474(2) 0.0211(6) Uani 1 1 d . . . . .
H10A H 0.429304 -0.096019 0.439634 0.025 Uiso 1 1 calc R U . . .
C25 C 0.3222(2) -0.5032(2) 0.2259(2) 0.0241(7) Uani 1 1 d . . . . .
H25A H 0.309625 -0.570235 0.242055 0.029 Uiso 1 1 calc R U . . .
C37 C 0.5563(2) 0.3968(2) 0.2860(2) 0.0266(7) Uani 1 1 d . . . . .
H37A H 0.578499 0.456288 0.320634 0.032 Uiso 1 1 calc R U . . .
C32 C 0.4561(2) 0.3316(2) 0.5294(2) 0.0270(7) Uani 1 1 d . . . . .
H32A H 0.465193 0.370050 0.581446 0.032 Uiso 1 1 calc R U . . .
C19 C 0.2795(2) -0.0987(2) 0.0708(2) 0.0235(7) Uani 1 1 d . . . . .
H19A H 0.244546 -0.115875 0.105550 0.028 Uiso 1 1 calc R U . . .
C24 C 0.3238(2) -0.4191(2) 0.2805(2) 0.0213(6) Uani 1 1 d . . . . .
H24A H 0.311154 -0.428526 0.332887 0.026 Uiso 1 1 calc R U . . .
C39 C 0.5392(3) 0.2920(3) 0.1546(2) 0.0298(8) Uani 1 1 d . . . . .
H39A H 0.550184 0.283803 0.101264 0.036 Uiso 1 1 calc R U . . .
C7 C 0.2371(2) -0.2353(2) 0.4725(2) 0.0255(7) Uani 1 1 d . . . . .
H7A H 0.188245 -0.270151 0.480362 0.031 Uiso 1 1 calc R U . . .
C27 C 0.3618(2) -0.3916(2) 0.1237(2) 0.0219(7) Uani 1 1 d . . . . .
C12 C 0.5116(2) -0.2145(2) 0.2144(2) 0.0197(6) Uani 1 1 d . . . . .
C33 C 0.4924(2) 0.3678(2) 0.4677(2) 0.0257(7) Uani 1 1 d . . . . .
H33A H 0.525680 0.430034 0.477672 0.031 Uiso 1 1 calc R U . . .
C20 C 0.2442(2) -0.0318(2) -0.0019(2) 0.0290(7) Uani 1 1 d . . . . .
H20A H 0.186195 -0.003912 -0.015205 0.035 Uiso 1 1 calc R U . . .
C17 C 0.5549(2) -0.3108(2) 0.2411(2) 0.0227(7) Uani 1 1 d . . . . .
H17A H 0.520069 -0.371614 0.234018 0.027 Uiso 1 1 calc R U . . .
C16 C 0.6489(2) -0.3181(3) 0.2780(2) 0.0288(7) Uani 1 1 d . . . . .
H16A H 0.676239 -0.383190 0.295959 0.035 Uiso 1 1 calc R U . . .
C22 C 0.3804(3) -0.0506(3) -0.0359(2) 0.0295(8) Uani 1 1 d . . . . .
H22A H 0.413755 -0.036115 -0.072705 0.035 Uiso 1 1 calc R U . . .
C31 C 0.4057(2) 0.2379(2) 0.5156(2) 0.0270(7) Uani 1 1 d . . . . .
H31A H 0.381361 0.215622 0.558090 0.032 Uiso 1 1 calc R U . . .
C8 C 0.2899(3) -0.1675(2) 0.5387(2) 0.0264(7) Uani 1 1 d . . . . .
C9 C 0.3607(2) -0.1141(2) 0.5245(2) 0.0249(7) Uani 1 1 d . . . . .
H9A H 0.395167 -0.066347 0.566924 0.030 Uiso 1 1 calc R U . . .
C40 C 0.4920(2) 0.2149(2) 0.1811(2) 0.0254(7) Uani 1 1 d . . . . .
H40A H 0.471882 0.154734 0.146742 0.030 Uiso 1 1 calc R U . . .
C14 C 0.6599(3) -0.1324(3) 0.2613(2) 0.0306(8) Uani 1 1 d . . . . .
H14A H 0.695172 -0.071985 0.267727 0.037 Uiso 1 1 calc R U . . .
C28 C 0.3825(3) -0.3749(2) 0.0402(2) 0.0353(9) Uani 1 1 d . . . . .
H28A H 0.440612 -0.341172 0.054548 0.053 Uiso 1 1 calc R U . . .
H28B H 0.336424 -0.331125 -0.000002 0.053 Uiso 1 1 calc R U . . .
H28C H 0.383795 -0.441589 0.012382 0.053 Uiso 1 1 calc R U . . .
C38 C 0.5709(2) 0.3826(2) 0.2066(2) 0.0288(8) Uani 1 1 d . . . . .
H38A H 0.602198 0.433707 0.186982 0.035 Uiso 1 1 calc R U . . .
C21 C 0.2955(3) -0.0065(2) -0.0545(2) 0.0306(8) Uani 1 1 d . . . . .
H21A H 0.272696 0.039887 -0.102225 0.037 Uiso 1 1 calc R U . . .
C13 C 0.5666(2) -0.1252(2) 0.2249(2) 0.0258(7) Uani 1 1 d . . . . .
H13A H 0.539728 -0.059797 0.207141 0.031 Uiso 1 1 calc R U . . .
C1 C 0.3858(2) -0.1460(2) 0.25631(19) 0.0167(6) Uani 1 1 d . . . . .
C15 C 0.7019(3) -0.2291(3) 0.2883(2) 0.0307(8) Uani 1 1 d . . . . .
H15A H 0.764857 -0.233737 0.312981 0.037 Uiso 1 1 calc R U . . .
C11 C 0.2703(3) -0.1528(3) 0.6239(2) 0.0426(10) Uani 1 1 d . . . . .
H11A H 0.214386 -0.187524 0.618871 0.064 Uiso 1 1 calc R U . . .
H11B H 0.265084 -0.078981 0.634305 0.064 Uiso 1 1 calc R U . . .
H11C H 0.318965 -0.182374 0.672964 0.064 Uiso 1 1 calc R U . . .

loop_
_atom_site_aniso_label
_atom_site_aniso_U_11
_atom_site_aniso_U_22
_atom_site_aniso_U_33
_atom_site_aniso_U_23
_atom_site_aniso_U_13
_atom_site_aniso_U_12
Au1 0.01836(7) 0.01482(6) 0.01803(6) -0.00211(4) 0.00637(5) -0.00273(4)
C4 0.0134(16) 0.0200(14) 0.0160(14) -0.0011(10) 0.0030(13) 0.0004(11)
N1 0.0190(14) 0.0151(11) 0.0187(13) -0.0009(9) 0.0067(11) -0.0035(9)
C41 0.0191(17) 0.0169(14) 0.0229(16) -0.0005(11) 0.0050(14) -0.0001(11)
C29 0.0178(17) 0.0172(13) 0.0212(16) -0.0023(11) 0.0029(14) 0.0019(11)
C3 0.0139(16) 0.0201(14) 0.0181(15) 0.0001(10) 0.0033(13) -0.0002(11)
C2 0.0176(17) 0.0172(13) 0.0197(15) -0.0015(10) 0.0073(13) -0.0031(11)
C36 0.0174(17) 0.0167(13) 0.0233(16) 0.0007(11) 0.0054(14) 0.0017(11)
C30 0.0240(19) 0.0224(15) 0.0258(17) 0.0006(12) 0.0100(15) -0.0003(12)
C34 0.0195(17) 0.0161(13) 0.0231(16) -0.0012(11) 0.0055(14) 0.0022(11)
C5 0.0191(17) 0.0157(13) 0.0205(15) 0.0033(10) 0.0075(14) 0.0043(11)
C26 0.0251(18) 0.0172(14) 0.0305(17) -0.0074(11) 0.0081(15) -0.0028(12)
C6 0.0238(19) 0.0187(14) 0.0260(17) 0.0008(11) 0.0096(15) 0.0003(12)
C18 0.0236(18) 0.0156(13) 0.0160(15) -0.0025(10) 0.0060(14) -0.0037(11)
C23 0.0257(19) 0.0271(16) 0.0256(17) 0.0007(12) 0.0089(16) -0.0019(13)
N2 0.0216(15) 0.0168(12) 0.0242(14) -0.0025(9) 0.0087(12) -0.0028(10)
C10 0.0190(17) 0.0232(15) 0.0206(16) 0.0018(11) 0.0063(14) 0.0012(12)
C25 0.0214(17) 0.0173(14) 0.0332(18) 0.0019(11) 0.0091(14) -0.0042(11)
C37 0.0240(19) 0.0166(14) 0.0372(19) 0.0006(12) 0.0081(16) -0.0023(12)
C32 0.030(2) 0.0267(16) 0.0219(17) -0.0073(12) 0.0060(15) 0.0063(13)
C19 0.0226(19) 0.0276(16) 0.0188(16) -0.0015(12) 0.0051(14) -0.0035(12)
C24 0.0206(18) 0.0178(14) 0.0256(16) 0.0016(11) 0.0082(14) -0.0015(11)
C39 0.032(2) 0.0350(18) 0.0245(18) 0.0025(13) 0.0126(17) -0.0010(14)
C7 0.029(2) 0.0229(15) 0.0297(18) 0.0059(12) 0.0172(16) 0.0025(13)
C27 0.0243(18) 0.0199(14) 0.0211(16) -0.0051(11) 0.0076(14) -0.0014(12)
C12 0.0219(18) 0.0231(15) 0.0162(15) -0.0024(11) 0.0093(14) -0.0017(12)
C33 0.0252(19) 0.0195(15) 0.0303(17) -0.0059(12) 0.0071(16) 0.0024(12)
C20 0.027(2) 0.0288(16) 0.0261(17) 0.0013(13) 0.0028(15) 0.0014(14)
C17 0.0237(19) 0.0240(15) 0.0214(16) -0.0005(11) 0.0090(15) -0.0005(12)
C16 0.025(2) 0.0352(18) 0.0282(18) 0.0033(13) 0.0119(16) 0.0063(14)
C22 0.038(2) 0.0325(17) 0.0212(17) 0.0025(13) 0.0137(16) -0.0082(15)
C31 0.028(2) 0.0294(17) 0.0266(18) 0.0024(13) 0.0140(16) 0.0065(13)
C8 0.031(2) 0.0285(16) 0.0221(16) 0.0062(12) 0.0127(16) 0.0088(14)
C9 0.029(2) 0.0254(15) 0.0167(15) -0.0017(11) 0.0039(15) 0.0041(13)
C40 0.025(2) 0.0242(16) 0.0274(18) -0.0036(12) 0.0096(16) -0.0011(13)
C14 0.029(2) 0.0333(18) 0.0326(19) -0.0096(14) 0.0143(17) -0.0117(14)
C28 0.053(3) 0.0256(17) 0.0306(19) -0.0064(13) 0.0181(19) -0.0059(15)
C38 0.024(2) 0.0258(16) 0.037(2) 0.0094(13) 0.0115(17) -0.0035(13)
C21 0.038(2) 0.0270(17) 0.0211(16) 0.0040(12) 0.0031(16) -0.0048(14)
C13 0.0268(19) 0.0245(16) 0.0289(18) -0.0023(12) 0.0132(16) -0.0032(13)
C1 0.0132(16) 0.0164(13) 0.0191(15) -0.0031(10) 0.0037(13) -0.0001(10)
C15 0.0192(19) 0.048(2) 0.0242(18) -0.0049(14) 0.0070(16) -0.0016(15)
C11 0.054(3) 0.052(2) 0.029(2) 0.0005(16) 0.023(2) 0.0021(19)

loop_
_atom_type_symbol
_atom_type_description
_atom_type_scat_dispersion_real
_atom_type_scat_dispersion_imag
_atom_type_scat_source
C C 0.0033 0.0016 'International Tables Vol C Tables 4.2.6.8 and 6.1.1.4'
H H 0.0000 0.0000 'International Tables Vol C Tables 4.2.6.8 and 6.1.1.4'
N N 0.0061 0.0033 'International Tables Vol C Tables 4.2.6.8 and 6.1.1.4'
Au Au -2.0133 8.8022 'International Tables Vol C Tables 4.2.6.8 and 6.1.1.4'

loop_
_geom_angle_atom_site_label_1
_geom_angle_atom_site_label_2
_geom_angle_atom_site_label_3
_geom_angle
_geom_angle_site_symmetry_1
_geom_angle_site_symmetry_3
_geom_angle_publ_flag
C1 Au1 N2 178.71(11) . . ?
C1 C4 C3 109.4(3) . . ?
C1 C4 C5 127.2(3) . . ?
C3 C4 C5 123.4(2) . . ?
C27 N1 C3 122.7(2) . . ?
C27 N1 C2 128.1(2) . . ?
C3 N1 C2 108.3(2) . . ?
N2 C41 C40 128.5(3) . . ?
N2 C41 C36 111.1(3) . . ?
C40 C41 C36 120.4(3) . . ?
N2 C29 C30 128.0(3) . . ?
N2 C29 C34 110.6(3) . . ?
C30 C29 C34 121.3(3) . . ?
N1 C3 C24 118.8(2) . . ?
N1 C3 C4 109.7(2) . . ?
C24 C3 C4 131.5(3) . . ?
N1 C2 C1 101.8(2) . . ?
N1 C2 C18 113.7(2) . . ?
C1 C2 C18 111.0(2) . . ?
N1 C2 C12 107.9(2) . . ?
C1 C2 C12 105.9(2) . . ?
C18 C2 C12 115.4(2) . . ?
C37 C36 C41 119.7(3) . . ?
C37 C36 C34 134.9(3) . . ?
C41 C36 C34 105.4(2) . . ?
C31 C30 C29 118.2(3) . . ?
C31 C30 H30A 120.9 . . ?
C29 C30 H30A 120.9 . . ?
C33 C34 C29 119.3(3) . . ?
C33 C34 C36 134.1(3) . . ?
C29 C34 C36 106.5(2) . . ?
C6 C5 C10 118.0(3) . . ?
C6 C5 C4 121.8(3) . . ?
C10 C5 C4 120.2(3) . . ?
C27 C26 C25 120.7(3) . . ?
C27 C26 H26A 119.7 . . ?
C25 C26 H26A 119.7 . . ?
C7 C6 C5 120.6(3) . . ?
C7 C6 H6A 119.7 . . ?
C5 C6 H6A 119.7 . . ?
C23 C18 C19 118.8(3) . . ?
C23 C18 C2 122.4(3) . . ?
C19 C18 C2 118.5(3) . . ?
C18 C23 C22 120.2(3) . . ?
C18 C23 H23A 119.9 . . ?
C22 C23 H23A 119.9 . . ?
C41 N2 C29 106.4(2) . . ?
C41 N2 Au1 126.3(2) . . ?
C29 N2 Au1 123.63(19) . . ?
C9 C10 C5 121.3(3) . . ?
C9 C10 H10A 119.3 . . ?
C5 C10 H10A 119.3 . . ?
C24 C25 C26 120.6(3) . . ?
C24 C25 H25A 119.7 . . ?
C26 C25 H25A 119.7 . . ?
C38 C37 C36 119.3(3) . . ?
C38 C37 H37A 120.4 . . ?
C36 C37 H37A 120.4 . . ?
C33 C32 C31 121.4(3) . . ?
C33 C32 H32A 119.3 . . ?
C31 C32 H32A 119.3 . . ?
C20 C19 C18 120.8(3) . . ?
C20 C19 H19A 119.6 . . ?
C18 C19 H19A 119.6 . . ?
C25 C24 C3 119.1(3) . . ?
C25 C24 H24A 120.5 . . ?
C3 C24 H24A 120.5 . . ?
C40 C39 C38 121.2(3) . . ?
C40 C39 H39A 119.4 . . ?
C38 C39 H39A 119.4 . . ?
C6 C7 C8 120.8(3) . . ?
C6 C7 H7A 119.6 . . ?
C8 C7 H7A 119.6 . . ?
N1 C27 C26 118.1(3) . . ?
N1 C27 C28 120.2(3) . . ?
C26 C27 C28 121.7(3) . . ?
C17 C12 C13 117.4(3) . . ?
C17 C12 C2 123.3(3) . . ?
C13 C12 C2 119.2(3) . . ?
C32 C33 C34 118.9(3) . . ?
C32 C33 H33A 120.5 . . ?
C34 C33 H33A 120.5 . . ?
C21 C20 C19 120.0(3) . . ?
C21 C20 H20A 120.0 . . ?
C19 C20 H20A 120.0 . . ?
C16 C17 C12 121.5(3) . . ?
C16 C17 H17A 119.3 . . ?
C12 C17 H17A 119.3 . . ?
C15 C16 C17 120.2(3) . . ?
C15 C16 H16A 119.9 . . ?
C17 C16 H16A 119.9 . . ?
C21 C22 C23 120.6(3) . . ?
C21 C22 H22A 119.7 . . ?
C23 C22 H22A 119.7 . . ?
C30 C31 C32 120.8(3) . . ?
C30 C31 H31A 119.6 . . ?
C32 C31 H31A 119.6 . . ?
C9 C8 C7 118.6(3) . . ?
C9 C8 C11 120.9(3) . . ?
C7 C8 C11 120.5(3) . . ?
C8 C9 C10 120.5(3) . . ?
C8 C9 H9A 119.8 . . ?
C10 C9 H9A 119.8 . . ?
C39 C40 C41 118.6(3) . . ?
C39 C40 H40A 120.7 . . ?
C41 C40 H40A 120.7 . . ?
C13 C14 C15 120.6(3) . . ?
C13 C14 H14A 119.7 . . ?
C15 C14 H14A 119.7 . . ?
C27 C28 H28A 109.5 . . ?
C27 C28 H28B 109.5 . . ?
H28A C28 H28B 109.5 . . ?
C27 C28 H28C 109.5 . . ?
H28A C28 H28C 109.5 . . ?
H28B C28 H28C 109.5 . . ?
C37 C38 C39 120.8(3) . . ?
C37 C38 H38A 119.6 . . ?
C39 C38 H38A 119.6 . . ?
C22 C21 C20 119.6(3) . . ?
C22 C21 H21A 120.2 . . ?
C20 C21 H21A 120.2 . . ?
C14 C13 C12 121.2(3) . . ?
C14 C13 H13A 119.4 . . ?
C12 C13 H13A 119.4 . . ?
C4 C1 C2 109.1(2) . . ?
C4 C1 Au1 130.1(2) . . ?
C2 C1 Au1 120.76(19) . . ?
C16 C15 C14 119.2(3) . . ?
C16 C15 H15A 120.4 . . ?
C14 C15 H15A 120.4 . . ?
C8 C11 H11A 109.5 . . ?
C8 C11 H11B 109.5 . . ?
H11A C11 H11B 109.5 . . ?
C8 C11 H11C 109.5 . . ?
H11A C11 H11C 109.5 . . ?
H11B C11 H11C 109.5 . . ?

loop_
_geom_bond_atom_site_label_1
_geom_bond_atom_site_label_2
_geom_bond_distance
_geom_bond_site_symmetry_2
_geom_bond_publ_flag
Au1 C1 1.987(3) . ?
Au1 N2 2.027(2) . ?
C4 C1 1.361(4) . ?
C4 C3 1.450(4) . ?
C4 C5 1.478(4) . ?
N1 C27 1.367(3) . ?
N1 C3 1.372(4) . ?
N1 C2 1.521(3) . ?
C41 N2 1.383(4) . ?
C41 C40 1.398(4) . ?
C41 C36 1.424(4) . ?
C29 N2 1.386(4) . ?
C29 C30 1.392(4) . ?
C29 C34 1.418(4) . ?
C3 C24 1.396(4) . ?
C2 C1 1.530(4) . ?
C2 C18 1.537(4) . ?
C2 C12 1.540(4) . ?
C36 C37 1.398(4) . ?
C36 C34 1.436(4) . ?
C30 C31 1.382(4) . ?
C30 H30A 0.9300 . ?
C34 C33 1.400(4) . ?
C5 C6 1.392(4) . ?
C5 C10 1.394(4) . ?
C26 C27 1.374(4) . ?
C26 C25 1.385(5) . ?
C26 H26A 0.9300 . ?
C6 C7 1.390(4) . ?
C6 H6A 0.9300 . ?
C18 C23 1.389(4) . ?
C18 C19 1.396(4) . ?
C23 C22 1.396(4) . ?
C23 H23A 0.9300 . ?
C10 C9 1.385(4) . ?
C10 H10A 0.9300 . ?
C25 C24 1.373(4) . ?
C25 H25A 0.9300 . ?
C37 C38 1.375(5) . ?
C37 H37A 0.9300 . ?
C32 C33 1.375(5) . ?
C32 C31 1.404(5) . ?
C32 H32A 0.9300 . ?
C19 C20 1.388(4) . ?
C19 H19A 0.9300 . ?
C24 H24A 0.9300 . ?
C39 C40 1.379(4) . ?
C39 C38 1.405(5) . ?
C39 H39A 0.9300 . ?
C7 C8 1.392(5) . ?
C7 H7A 0.9300 . ?
C27 C28 1.491(4) . ?
C12 C17 1.393(4) . ?
C12 C13 1.400(4) . ?
C33 H33A 0.9300 . ?
C20 C21 1.386(5) . ?
C20 H20A 0.9300 . ?
C17 C16 1.388(5) . ?
C17 H17A 0.9300 . ?
C16 C15 1.378(5) . ?
C16 H16A 0.9300 . ?
C22 C21 1.378(5) . ?
C22 H22A 0.9300 . ?
C31 H31A 0.9300 . ?
C8 C9 1.385(5) . ?
C8 C11 1.505(4) . ?
C9 H9A 0.9300 . ?
C40 H40A 0.9300 . ?
C14 C13 1.377(5) . ?
C14 C15 1.390(5) . ?
C14 H14A 0.9300 . ?
C28 H28A 0.9600 . ?
C28 H28B 0.9600 . ?
C28 H28C 0.9600 . ?
C38 H38A 0.9300 . ?
C21 H21A 0.9300 . ?
C13 H13A 0.9300 . ?
C15 H15A 0.9300 . ?
C11 H11A 0.9600 . ?
C11 H11B 0.9600 . ?
C11 H11C 0.9600 . ?

loop_
_geom_torsion_atom_site_label_1
_geom_torsion_atom_site_label_2
_geom_torsion_atom_site_label_3
_geom_torsion_atom_site_label_4
_geom_torsion
_geom_torsion_site_symmetry_1
_geom_torsion_site_symmetry_2
_geom_torsion_site_symmetry_3
_geom_torsion_site_symmetry_4
_geom_torsion_publ_flag
C27 N1 C3 C24 3.6(4) . . . . ?
C2 N1 C3 C24 -166.2(3) . . . . ?
C27 N1 C3 C4 -178.4(3) . . . . ?
C2 N1 C3 C4 11.8(3) . . . . ?
C1 C4 C3 N1 -5.5(4) . . . . ?
C5 C4 C3 N1 176.2(3) . . . . ?
C1 C4 C3 C24 172.1(3) . . . . ?
C5 C4 C3 C24 -6.2(5) . . . . ?
C27 N1 C2 C1 178.0(3) . . . . ?
C3 N1 C2 C1 -12.8(3) . . . . ?
C27 N1 C2 C18 58.6(4) . . . . ?
C3 N1 C2 C18 -132.3(3) . . . . ?
C27 N1 C2 C12 -70.8(4) . . . . ?
C3 N1 C2 C12 98.4(3) . . . . ?
N2 C41 C36 C37 -179.5(3) . . . . ?
C40 C41 C36 C37 0.3(5) . . . . ?
N2 C41 C36 C34 0.2(3) . . . . ?
C40 C41 C36 C34 179.9(3) . . . . ?
N2 C29 C30 C31 176.0(3) . . . . ?
C34 C29 C30 C31 -1.2(5) . . . . ?
N2 C29 C34 C33 -175.6(3) . . . . ?
C30 C29 C34 C33 2.0(5) . . . . ?
N2 C29 C34 C36 1.4(3) . . . . ?
C30 C29 C34 C36 179.0(3) . . . . ?
C37 C36 C34 C33 -5.0(6) . . . . ?
C41 C36 C34 C33 175.4(3) . . . . ?
C37 C36 C34 C29 178.6(4) . . . . ?
C41 C36 C34 C29 -0.9(3) . . . . ?
C1 C4 C5 C6 145.2(3) . . . . ?
C3 C4 C5 C6 -36.8(4) . . . . ?
C1 C4 C5 C10 -35.0(5) . . . . ?
C3 C4 C5 C10 143.0(3) . . . . ?
C10 C5 C6 C7 -1.1(4) . . . . ?
C4 C5 C6 C7 178.8(3) . . . . ?
N1 C2 C18 C23 -113.8(3) . . . . ?
C1 C2 C18 C23 132.1(3) . . . . ?
C12 C2 C18 C23 11.6(4) . . . . ?
N1 C2 C18 C19 72.9(3) . . . . ?
C1 C2 C18 C19 -41.2(3) . . . . ?
C12 C2 C18 C19 -161.6(3) . . . . ?
C19 C18 C23 C22 1.2(4) . . . . ?
C2 C18 C23 C22 -172.1(3) . . . . ?
C40 C41 N2 C29 -179.1(3) . . . . ?
C36 C41 N2 C29 0.7(3) . . . . ?
C40 C41 N2 Au1 22.3(5) . . . . ?
C36 C41 N2 Au1 -158.0(2) . . . . ?
C30 C29 N2 C41 -178.7(3) . . . . ?
C34 C29 N2 C41 -1.3(3) . . . . ?
C30 C29 N2 Au1 -19.3(4) . . . . ?
C34 C29 N2 Au1 158.1(2) . . . . ?
C6 C5 C10 C9 0.3(4) . . . . ?
C4 C5 C10 C9 -179.5(3) . . . . ?
C27 C26 C25 C24 3.1(5) . . . . ?
C41 C36 C37 C38 0.9(5) . . . . ?
C34 C36 C37 C38 -178.6(3) . . . . ?
C23 C18 C19 C20 -2.1(4) . . . . ?
C2 C18 C19 C20 171.4(3) . . . . ?
C26 C25 C24 C3 -1.4(5) . . . . ?
N1 C3 C24 C25 -1.8(5) . . . . ?
C4 C3 C24 C25 -179.3(3) . . . . ?
C5 C6 C7 C8 0.0(5) . . . . ?
C3 N1 C27 C26 -2.0(5) . . . . ?
C2 N1 C27 C26 165.7(3) . . . . ?
C3 N1 C27 C28 178.2(3) . . . . ?
C2 N1 C27 C28 -14.1(5) . . . . ?
C25 C26 C27 N1 -1.3(5) . . . . ?
C25 C26 C27 C28 178.5(3) . . . . ?
N1 C2 C12 C17 -1.9(4) . . . . ?
C1 C2 C12 C17 106.5(3) . . . . ?
C18 C2 C12 C17 -130.3(3) . . . . ?
N1 C2 C12 C13 -177.3(3) . . . . ?
C1 C2 C12 C13 -68.9(3) . . . . ?
C18 C2 C12 C13 54.3(4) . . . . ?
C31 C32 C33 C34 0.1(5) . . . . ?
C29 C34 C33 C32 -1.4(5) . . . . ?
C36 C34 C33 C32 -177.4(3) . . . . ?
C18 C19 C20 C21 0.6(5) . . . . ?
C13 C12 C17 C16 1.0(4) . . . . ?
C2 C12 C17 C16 -174.5(3) . . . . ?
C12 C17 C16 C15 -0.7(5) . . . . ?
C18 C23 C22 C21 1.3(5) . . . . ?
C29 C30 C31 C32 -0.2(5) . . . . ?
C33 C32 C31 C30 0.8(5) . . . . ?
C6 C7 C8 C9 1.9(5) . . . . ?
C6 C7 C8 C11 -178.1(3) . . . . ?
C7 C8 C9 C10 -2.6(5) . . . . ?
C11 C8 C9 C10 177.4(3) . . . . ?
C5 C10 C9 C8 1.5(5) . . . . ?
C38 C39 C40 C41 0.8(5) . . . . ?
N2 C41 C40 C39 178.6(3) . . . . ?
C36 C41 C40 C39 -1.2(5) . . . . ?
C36 C37 C38 C39 -1.3(5) . . . . ?
C40 C39 C38 C37 0.4(5) . . . . ?
C23 C22 C21 C20 -2.8(5) . . . . ?
C19 C20 C21 C22 1.9(5) . . . . ?
C15 C14 C13 C12 0.1(5) . . . . ?
C17 C12 C13 C14 -0.7(5) . . . . ?
C2 C12 C13 C14 175.0(3) . . . . ?
C3 C4 C1 C2 -3.1(3) . . . . ?
C5 C4 C1 C2 175.1(3) . . . . ?
C3 C4 C1 Au1 175.7(2) . . . . ?
C5 C4 C1 Au1 -6.0(5) . . . . ?
N1 C2 C1 C4 9.5(3) . . . . ?
C18 C2 C1 C4 130.9(3) . . . . ?
C12 C2 C1 C4 -103.2(3) . . . . ?
N1 C2 C1 Au1 -169.48(19) . . . . ?
C18 C2 C1 Au1 -48.1(3) . . . . ?
C12 C2 C1 Au1 77.8(3) . . . . ?
C17 C16 C15 C14 0.1(5) . . . . ?
C13 C14 C15 C16 0.2(5) . . . . ?
